data_7206684
loop_
_publ_author_name
'Deng, Zhao-Peng'
'Qi, Hui-Ling'
'Huo, Li-Hua'
'Zhao, Hui'
'Gao, Shan'

_publ_section_title
;
 Inorganic anion induced supramolecular architectures and luminescent
 properties of flexible bis(pyridyl) based ionic salts
;
_journal_issue 22
_journal_name_full CrystEngComm
_journal_page_first 6632
_journal_paper_doi 10.1039/c1ce05628j
_journal_volume 13
_journal_year 2011
_chemical_formula_moiety 'C18 H20 N4, 2(Cl O4)'
_chemical_formula_sum 'C18 H20 Cl2 N4 O8'
_chemical_formula_weight 491.28
_chemical_name_systematic
;
?
;
_space_group_IT_number 14
_symmetry_cell_setting monoclinic
_symmetry_space_group_name_Hall '-P 2ybc'
_symmetry_space_group_name_H-M 'P 1 21/c 1'
_atom_sites_solution_hydrogens geom
_atom_sites_solution_primary direct
_atom_sites_solution_secondary difmap
_audit_creation_method SHELXL-97
_cell_angle_alpha 90.00
_cell_angle_beta 91.78(3)
_cell_angle_gamma 90.00
_cell_formula_units_Z 2
_cell_length_a 4.9429(10)
_cell_length_b 15.579(3)
_cell_length_c 13.581(3)
_cell_measurement_reflns_used 5399
_cell_measurement_temperature 295(2)
_cell_measurement_theta_max 25.00
_cell_measurement_theta_min 3.03
_cell_volume 1045.3(4)
_computing_cell_refinement RAPID-AUTO
_computing_data_collection 'RAPID-AUTO (Rigaku Corporation, 1998)'
_computing_data_reduction 'CrystalStructure (Rigaku/MSC and Rigaku Corporation, 2002)'
_computing_molecular_graphics SHELXL-97
_computing_publication_material SHELXL-97
_computing_structure_refinement 'SHELXL-97 (Sheldrick, 1997)'
_computing_structure_solution 'SHELXS-97 (Sheldrick, 1990)'
_diffrn_ambient_temperature 295(2)
_diffrn_detector_area_resol_mean 10.000
_diffrn_measured_fraction_theta_full 0.998
_diffrn_measured_fraction_theta_max 0.998
_diffrn_measurement_device_type 'Rigaku RAXIS-RAPID'
_diffrn_measurement_method \w
_diffrn_radiation_monochromator graphite
_diffrn_radiation_source 'fine-focus sealed tube'
_diffrn_radiation_type MoK\a
_diffrn_radiation_wavelength 0.71073
_diffrn_reflns_av_R_equivalents 0.0479
_diffrn_reflns_av_sigmaI/netI 0.0372
_diffrn_reflns_limit_h_max 5
_diffrn_reflns_limit_h_min -5
_diffrn_reflns_limit_k_max 18
_diffrn_reflns_limit_k_min -18
_diffrn_reflns_limit_l_max 16
_diffrn_reflns_limit_l_min -14
_diffrn_reflns_number 7990
_diffrn_reflns_theta_full 25.00
_diffrn_reflns_theta_max 25.00
_diffrn_reflns_theta_min 3.00
_diffrn_standards_decay_% 0
_diffrn_standards_interval_count 0
_diffrn_standards_interval_time 0
_diffrn_standards_number 0
_exptl_absorpt_coefficient_mu 0.366
_exptl_absorpt_correction_T_max 0.9304
_exptl_absorpt_correction_T_min 0.9140
_exptl_absorpt_correction_type multi-scan
_exptl_absorpt_process_details 'ABSCOR (Higashi, 1995)'
_exptl_crystal_colour colorless
_exptl_crystal_density_diffrn 1.561
_exptl_crystal_density_method 'not measured'
_exptl_crystal_description prism
_exptl_crystal_F_000 508
_exptl_crystal_size_max 0.25
_exptl_crystal_size_mid 0.21
_exptl_crystal_size_min 0.20
_refine_diff_density_max 0.354
_refine_diff_density_min -0.422
_refine_diff_density_rms 0.072
_refine_ls_extinction_method none
_refine_ls_goodness_of_fit_ref 1.096
_refine_ls_hydrogen_treatment constr
_refine_ls_matrix_type full
_refine_ls_number_parameters 145
_refine_ls_number_reflns 1829
_refine_ls_number_restraints 0
_refine_ls_restrained_S_all 1.096
_refine_ls_R_factor_all 0.0793
_refine_ls_R_factor_gt 0.0496
_refine_ls_shift/su_max 0.000
_refine_ls_shift/su_mean 0.000
_refine_ls_structure_factor_coef Fsqd
_refine_ls_weighting_details 'calc w=1/[\s^2^(Fo^2^)+(0.0719P)^2^+0.9762P] where P=(Fo^2^+2Fc^2^)/3'
_refine_ls_weighting_scheme calc
_refine_ls_wR_factor_gt 0.1243
_refine_ls_wR_factor_ref 0.1675
_reflns_number_gt 1283
_reflns_number_total 1829
_reflns_threshold_expression >2sigma(I)
_cod_data_source_file c1ce05628j.txt
_cod_data_source_block complex6
_cod_depositor_comments
;
The following automatic conversions were performed:

'_refine_ls_hydrogen_treatment' value 'CONSTR' changed to 'constr'
according to /home/saulius/struct/CIF-dictionaries/cif_core.dic
dictionary named 'cif_core.dic' version 2.4.1 from 2010-06-29.

Automatic conversion script
Id: cif_fix_values 1715 2011-07-08 13:25:40Z adriana 
;
_cod_original_sg_symbol_H-M 'P 21/c'
_cod_database_code 7206684

loop_
_symmetry_equiv_pos_as_xyz
'x, y, z'
'-x, y+1/2, -z+1/2'
'-x, -y, -z'
'x, -y-1/2, z-1/2'

loop_
_atom_site_label
_atom_site_type_symbol
_atom_site_fract_x
_atom_site_fract_y
_atom_site_fract_z
_atom_site_U_iso_or_equiv
_atom_site_adp_type
_atom_site_occupancy
_atom_site_symmetry_multiplicity
_atom_site_calc_flag
_atom_site_refinement_flags
Cl1 Cl -0.19353(19) 0.12389(6) 0.35288(7) 0.0532(4) Uani 1 1 d .
O1 O -0.0988(7) 0.20183(19) 0.3976(2) 0.0794(10) Uani 1 1 d .
O2 O -0.4811(6) 0.1200(2) 0.3542(3) 0.0805(10) Uani 1 1 d .
O3 O -0.1084(7) 0.1211(2) 0.2537(2) 0.0791(10) Uani 1 1 d .
O4 O -0.0789(6) 0.05309(19) 0.4063(3) 0.0758(9) Uani 1 1 d .
N1 N 0.2845(8) 0.2779(3) 0.2131(3) 0.0781(12) Uani 1 1 d .
H1N H 0.2005 0.2379 0.2434 0.094 Uiso 1 1 calc R
N2 N 0.8099(7) 0.4376(2) 0.2607(3) 0.0587(9) Uani 1 1 d .
H2N H 0.8930 0.4749 0.2260 0.070 Uiso 1 1 calc R
C1 C 0.2233(10) 0.2930(4) 0.1156(4) 0.0816(16) Uani 1 1 d .
H1A H 0.0914 0.2608 0.0822 0.098 Uiso 1 1 calc R
C2 C 0.3581(9) 0.3555(3) 0.0691(3) 0.0630(12) Uani 1 1 d .
H2A H 0.3192 0.3660 0.0027 0.076 Uiso 1 1 calc R
C3 C 0.5447(9) 0.4025(3) 0.1160(3) 0.0645(12) Uani 1 1 d .
H3A H 0.6328 0.4453 0.0817 0.077 Uiso 1 1 calc R
C4 C 0.6132(7) 0.3898(2) 0.2154(3) 0.0484(9) Uani 1 1 d .
C5 C 0.4759(8) 0.3249(2) 0.2628(3) 0.0532(10) Uani 1 1 d .
H5A H 0.5150 0.3135 0.3290 0.064 Uiso 1 1 calc R
C6 C 0.8879(8) 0.4297(3) 0.3639(3) 0.0566(10) Uani 1 1 d .
H6A H 1.0590 0.4591 0.3754 0.068 Uiso 1 1 calc R
H6B H 0.9163 0.3695 0.3790 0.068 Uiso 1 1 calc R
C7 C 0.6840(7) 0.4655(2) 0.4334(3) 0.0482(9) Uani 1 1 d .
C8 C 0.5728(8) 0.5465(3) 0.4190(3) 0.0555(10) Uani 1 1 d .
H8A H 0.6195 0.5786 0.3643 0.067 Uiso 1 1 calc R
C9 C 0.3931(8) 0.5802(3) 0.4851(3) 0.0550(10) Uani 1 1 d .
H9A H 0.3230 0.6349 0.4743 0.066 Uiso 1 1 calc R

loop_
_atom_site_aniso_label
_atom_site_aniso_U_11
_atom_site_aniso_U_22
_atom_site_aniso_U_33
_atom_site_aniso_U_23
_atom_site_aniso_U_13
_atom_site_aniso_U_12
Cl1 0.0514(6) 0.0512(6) 0.0568(6) -0.0002(4) 0.0010(4) 0.0025(4)
O1 0.099(2) 0.0539(18) 0.084(2) -0.0117(16) -0.0207(19) -0.0011(17)
O2 0.0448(17) 0.103(3) 0.094(2) -0.0025(19) 0.0017(16) 0.0067(16)
O3 0.082(2) 0.102(3) 0.0537(18) -0.0052(17) 0.0132(16) -0.0030(18)
O4 0.075(2) 0.0579(18) 0.095(2) 0.0192(16) 0.0015(17) 0.0147(16)
N1 0.067(2) 0.065(2) 0.103(3) -0.009(2) 0.010(2) -0.0118(19)
N2 0.064(2) 0.053(2) 0.059(2) -0.0042(16) 0.0071(17) -0.0135(17)
C1 0.068(3) 0.093(4) 0.082(4) -0.034(3) -0.025(3) 0.007(3)
C2 0.064(3) 0.077(3) 0.047(2) -0.008(2) -0.011(2) 0.009(2)
C3 0.073(3) 0.065(3) 0.056(3) 0.004(2) 0.004(2) 0.003(2)
C4 0.046(2) 0.045(2) 0.054(2) -0.0062(17) 0.0042(17) 0.0068(17)
C5 0.051(2) 0.048(2) 0.061(2) 0.0019(18) 0.0012(18) -0.0041(18)
C6 0.050(2) 0.057(2) 0.063(2) -0.010(2) -0.0023(18) -0.0030(19)
C7 0.045(2) 0.047(2) 0.052(2) -0.0042(17) -0.0052(17) -0.0055(17)
C8 0.061(2) 0.051(2) 0.054(2) 0.0084(18) 0.000(2) -0.0040(19)
C9 0.058(2) 0.044(2) 0.063(2) -0.0004(19) 0.002(2) 0.0052(18)

loop_
_atom_type_symbol
_atom_type_description
_atom_type_scat_dispersion_real
_atom_type_scat_dispersion_imag
_atom_type_scat_source
C C 0.0033 0.0016 'International Tables Vol C Tables 4.2.6.8 and 6.1.1.4'
H H 0.0000 0.0000 'International Tables Vol C Tables 4.2.6.8 and 6.1.1.4'
N N 0.0061 0.0033 'International Tables Vol C Tables 4.2.6.8 and 6.1.1.4'
O O 0.0106 0.0060 'International Tables Vol C Tables 4.2.6.8 and 6.1.1.4'
Cl Cl 0.1484 0.1585 'International Tables Vol C Tables 4.2.6.8 and 6.1.1.4'

loop_
_geom_angle_atom_site_label_1
_geom_angle_atom_site_label_2
_geom_angle_atom_site_label_3
_geom_angle
_geom_angle_site_symmetry_1
O2 Cl1 O3 109.6(2) .
O2 Cl1 O4 110.0(2) .
O3 Cl1 O4 109.4(2) .
O2 Cl1 O1 110.2(2) .
O3 Cl1 O1 109.0(2) .
O4 Cl1 O1 108.7(2) .
C5 N1 C1 121.2(4) .
C5 N1 H1N 119.4 .
C1 N1 H1N 119.4 .
C4 N2 C6 123.9(3) .
C4 N2 H2N 118.0 .
C6 N2 H2N 118.0 .
C2 C1 N1 118.6(4) .
C2 C1 H1A 120.7 .
N1 C1 H1A 120.7 .
C3 C2 C1 121.3(4) .
C3 C2 H2A 119.3 .
C1 C2 H2A 119.3 .
C2 C3 C4 122.1(4) .
C2 C3 H3A 118.9 .
C4 C3 H3A 118.9 .
N2 C4 C5 122.9(4) .
N2 C4 C3 120.7(4) .
C5 C4 C3 116.4(4) .
N1 C5 C4 120.3(4) .
N1 C5 H5A 119.9 .
C4 C5 H5A 119.9 .
N2 C6 C7 114.3(3) .
N2 C6 H6A 108.7 .
C7 C6 H6A 108.7 .
N2 C6 H6B 108.7 .
C7 C6 H6B 108.7 .
H6A C6 H6B 107.6 .
C9 C7 C8 117.7(4) 3_666
C9 C7 C6 121.1(4) 3_666
C8 C7 C6 121.2(4) .
C9 C8 C7 120.8(4) .
C9 C8 H8A 119.6 .
C7 C8 H8A 119.6 .
C7 C9 C8 121.4(4) 3_666
C7 C9 H9A 119.3 3_666
C8 C9 H9A 119.3 .

loop_
_geom_bond_atom_site_label_1
_geom_bond_atom_site_label_2
_geom_bond_distance
_geom_bond_site_symmetry_2
Cl1 O2 1.423(3) .
Cl1 O3 1.424(3) .
Cl1 O4 1.428(3) .
Cl1 O1 1.430(3) .
N1 C5 1.359(5) .
N1 C1 1.369(6) .
N1 H1N 0.8600 .
N2 C4 1.357(5) .
N2 C6 1.447(5) .
N2 H2N 0.8600 .
C1 C2 1.349(7) .
C1 H1A 0.9300 .
C2 C3 1.325(6) .
C2 H2A 0.9300 .
C3 C4 1.394(6) .
C3 H3A 0.9300 .
C4 C5 1.388(5) .
C5 H5A 0.9300 .
C6 C7 1.510(6) .
C6 H6A 0.9700 .
C6 H6B 0.9700 .
C7 C9 1.380(6) 3_666
C7 C8 1.387(5) .
C8 C9 1.385(6) .
C8 H8A 0.9300 .
C9 C7 1.380(6) 3_666
C9 H9A 0.9300 .

loop_
_geom_hbond_atom_site_label_D
_geom_hbond_atom_site_label_H
_geom_hbond_atom_site_label_A
_geom_hbond_distance_DH
_geom_hbond_distance_HA
_geom_hbond_distance_DA
_geom_hbond_angle_DHA
_geom_hbond_site_symmetry_A
N1 H1N O3 0.86 2.38 3.179(5) 154.3 .
N2 H2N O4 0.86 2.38 3.214(5) 164.1 2_655

loop_
_geom_torsion_atom_site_label_1
_geom_torsion_atom_site_label_2
_geom_torsion_atom_site_label_3
_geom_torsion_atom_site_label_4
_geom_torsion
_geom_torsion_site_symmetry_1
_geom_torsion_site_symmetry_4
C5 N1 C1 C2 0.4(7) . .
N1 C1 C2 C3 -0.6(7) . .
C1 C2 C3 C4 0.3(7) . .
C6 N2 C4 C5 -3.4(6) . .
C6 N2 C4 C3 178.5(4) . .
C2 C3 C4 N2 178.4(4) . .
C2 C3 C4 C5 0.2(6) . .
C1 N1 C5 C4 0.2(6) . .
N2 C4 C5 N1 -178.7(4) . .
C3 C4 C5 N1 -0.5(6) . .
C4 N2 C6 C7 -72.7(5) . .
N2 C6 C7 C9 133.4(4) . 3_666
N2 C6 C7 C8 -48.3(5) . .
C9 C7 C8 C9 0.7(6) 3_666 .
C6 C7 C8 C9 -177.7(4) . .
C7 C8 C9 C7 -0.8(6) . 3_666
